data_7045168
loop_
_publ_author_name
'Yan, Yang-Tian'
'Zhang, Wen-Yan'
'Zhang, Fang'
'Cao, Feng'
'Yang, Rui-Feng'
'Wang, Yao-Yu'
'Hou, Lei'

_publ_section_title
;
 Four new metal-organic frameworks based on diverse secondary building
 units: sensing and magnetic properties.
;
_journal_issue 5
_journal_name_full 'Dalton transactions (Cambridge, England : 2003)'
_journal_page_first 1682
_journal_page_last 1692
_journal_paper_doi 10.1039/c7dt04696k
_journal_volume 47
_journal_year 2018
_chemical_formula_moiety 'C23 H11 O11 Zn2, C2 H8 N'
_chemical_formula_sum 'C25 H19 N O11 Zn2'
_chemical_formula_weight 640.15
_space_group_crystal_system triclinic
_space_group_IT_number 2
_space_group_name_Hall '-P 1'
_space_group_name_H-M_alt 'P -1'
_symmetry_space_group_name_Hall '-P 1'
_symmetry_space_group_name_H-M 'P -1'
_atom_sites_solution_hydrogens mixed
_audit_creation_date 2016-12-10
_audit_creation_method
;
Olex2 1.2-beta
(compiled 2016.11.30 svn.r3356 for OlexSys, GUI svn.r5269)
;
_cell_angle_alpha 65.009(7)
_cell_angle_beta 79.056(7)
_cell_angle_gamma 79.551(7)
_cell_formula_units_Z 2
_cell_length_a 12.252(5)
_cell_length_b 12.820(5)
_cell_length_c 13.635(6)
_cell_measurement_reflns_used 4146
_cell_measurement_temperature 173
_cell_measurement_theta_max 28.253
_cell_measurement_theta_min 2.526
_cell_volume 1893.5(14)
_computing_cell_refinement 'SAINT V8.18C (?, 2016)'
_computing_data_reduction 'SAINT V8.18C (?, 2016)'
_computing_molecular_graphics 'Olex2 (Dolomanov et al., 2009)'
_computing_publication_material 'Olex2 (Dolomanov et al., 2009)'
_computing_structure_refinement 'ShelXL (Sheldrick, 2015)'
_diffrn_ambient_temperature 173
_diffrn_measured_fraction_theta_full 0.957
_diffrn_measured_fraction_theta_max 0.954
_diffrn_measurement_device_type 'Bruker APEX-II CCD'
_diffrn_measurement_method '\f and \w scans'
_diffrn_radiation_monochromator graphite
_diffrn_radiation_type MoK\a
_diffrn_radiation_wavelength 0.71073
_diffrn_reflns_av_R_equivalents 0.0332
_diffrn_reflns_av_unetI/netI 0.0736
_diffrn_reflns_Laue_measured_fraction_full 0.957
_diffrn_reflns_Laue_measured_fraction_max 0.954
_diffrn_reflns_limit_h_max 15
_diffrn_reflns_limit_h_min -11
_diffrn_reflns_limit_k_max 16
_diffrn_reflns_limit_k_min -14
_diffrn_reflns_limit_l_max 17
_diffrn_reflns_limit_l_min -10
_diffrn_reflns_number 10198
_diffrn_reflns_point_group_measured_fraction_full 0.957
_diffrn_reflns_point_group_measured_fraction_max 0.954
_diffrn_reflns_theta_full 25.242
_diffrn_reflns_theta_max 26.370
_diffrn_reflns_theta_min 6.822
_diffrn_standards_number 0
_exptl_absorpt_coefficient_mu 1.309
_exptl_absorpt_correction_T_max 0.7457
_exptl_absorpt_correction_T_min 0.5966
_exptl_absorpt_correction_type multi-scan
_exptl_absorpt_process_details
;
SADABS-2008/1 (Bruker,2008) was used for absorption correction.
wR2(int) was 0.0662 before and 0.0476 after correction.
The Ratio of minimum to maximum transmission is 0.8001.
The \l/2 correction factor is 0.0015.
;
_exptl_crystal_colour colourless
_exptl_crystal_colour_primary colourless
_exptl_crystal_density_diffrn 1.123
_exptl_crystal_description block
_exptl_crystal_F_000 648
_platon_squeeze_details
;
TITL 1_sq      P -1         R = 0.11
CELL   12.2520   12.8200   13.6350     65.01     79.06     79.55
SPGR P-1
# Solvent Accessible Volume =       836
# Electrons Found in S.A.V. =       233
# Note: Atoms in Void as Cxxx and Qxxx all others
C101 0.466 0.324 0.348 !       3.83 eA-3
Q102 0.607 0.533 0.372 !       3.71 eA-3
C103 0.144 0.879 0.411 !       3.57 eA-3
C104 0.415 0.669 0.328 !       3.57 eA-3
C105 0.486 0.671 0.406 !       3.52 eA-3
C106 0.160 0.963 0.217 !       3.40 eA-3
C107 0.100 0.967 0.325 !       3.37 eA-3
C108 0.383 0.421 0.278 !       3.18 eA-3
C109 0.467 0.318 0.438 !       3.14 eA-3
C110 0.285 0.817 0.317 !       2.95 eA-3
C111 0.455 0.753 0.454 !       2.94 eA-3
Q112 0.667 0.625 0.013 !       2.94 eA-3
C113 0.525 0.237 0.506 !       2.79 eA-3
C114 0.578 0.590 0.425 !       2.50 eA-3
C115 0.551 0.284 0.283 !       2.42 eA-3
C116 0.192 0.894 0.313 !       2.38 eA-3
Q117 0.690 0.471 0.377 !       2.29 eA-3
Q118 0.097 0.372 0.012 !       2.15 eA-3
C119 0.984 0.424 0.113 !       2.13 eA-3
C120 0.019 0.402 0.185 !       2.04 eA-3
C121 0.328 0.746 0.406 !       2.03 eA-3
C122 0.401 0.784 0.308 !       1.99 eA-3
C123 0.996 0.323 0.232 !       1.99 eA-3
Q124 0.671 0.476 0.298 !       1.93 eA-3
Q125 0.748 0.520 0.328 !       1.91 eA-3
Q126 0.469 0.134 0.112 !       1.87 eA-3
C127 0.965 0.386 0.041 !       1.83 eA-3
C128 0.186 0.830 0.474 !       1.79 eA-3
C129 0.953 0.543 0.063 !       1.67 eA-3
Q130 0.437 0.084 0.079 !       1.56 eA-3
Q131 0.934 0.499 0.472 !       1.55 eA-3
C132 0.535 0.294 0.368 !       1.54 eA-3
C133 0.971 0.371 0.140 !       1.53 eA-3
Q134 0.455 0.058 0.198 !       1.50 eA-3
C135 0.952 0.365 0.107 !       1.47 eA-3
C136 0.437 0.394 0.215 !       1.43 eA-3
C137 0.391 0.448 0.351 !       1.42 eA-3
C138 0.027 0.494 0.093 !       1.35 eA-3
C139 1.001 0.220 0.220 !       1.35 eA-3
C140 0.530 0.466 0.393 !       1.33 eA-3
C141 0.061 0.140 0.233 !       1.31 eA-3
Q142 0.621 0.609 0.487 !       1.30 eA-3
C143 0.855 0.203 0.268 !       1.30 eA-3
C144 0.416 0.355 0.482 !       1.29 eA-3
C145 0.030 0.553 0.009 !       1.28 eA-3
C146 0.935 0.304 0.184 !       1.26 eA-3
C147 0.799 0.274 0.305 !       1.25 eA-3
C148 0.980 0.197 0.280 !       1.24 eA-3
Q149 0.896 0.466 0.430 !       1.23 eA-3
C150 0.913 0.321 0.097 !       1.22 eA-3
Q151 0.432 0.996 0.280 !       1.21 eA-3
Q152 0.454 0.823 0.043 !       1.19 eA-3
Q153 0.500 1.000 0.000 !       1.19 eA-3
Q154 0.512 0.939 0.058 !       1.19 eA-3
Q155 0.876 0.406 0.486 !       1.17 eA-3
C156 0.033 0.071 0.301 !       1.16 eA-3
C157 0.487 0.522 0.373 !       1.16 eA-3
C158 0.513 0.360 0.237 !       1.16 eA-3
C159 0.059 0.262 0.225 !       1.16 eA-3
C160 0.943 0.062 0.405 !       1.15 eA-3
C161 1.002 0.030 0.344 !       1.14 eA-3
C162 0.975 0.082 0.422 !       1.12 eA-3
Q163 0.112 0.627 0.402 !       1.12 eA-3
C164 0.707 0.249 0.270 !       1.12 eA-3
Q165 0.968 0.455 0.245 !       1.10 eA-3
Q166 0.465 0.765 0.297 !       1.10 eA-3
Q167 0.143 0.668 0.378 !       1.10 eA-3
Q168 0.331 0.301 0.471 !       1.09 eA-3
C169 0.098 0.369 0.112 !       1.08 eA-3
C170 0.606 0.208 0.334 !       1.08 eA-3
Q171 0.752 0.608 0.039 !       1.07 eA-3
Q172 0.327 0.908 0.227 !       1.07 eA-3
Q173 0.861 0.222 0.467 !       1.05 eA-3
Q174 0.575 0.927 0.096 !       1.05 eA-3
Q175 0.311 0.089 0.416 !       1.05 eA-3
Q176 0.108 0.554 0.442 !       1.05 eA-3
Q177 0.985 0.345 0.377 !       1.05 eA-3
Q178 0.705 0.217 0.068 !       1.05 eA-3
Q179 0.099 0.563 0.482 !       1.04 eA-3
Q180 0.659 0.571 0.081 !       1.03 eA-3
C181 0.834 0.314 0.135 !       1.01 eA-3
Q182 0.358 0.083 0.155 !       1.00 eA-3
Q183 0.891 0.831 0.222 !       0.99 eA-3
C184 0.909 0.099 0.470 !       0.99 eA-3
Q185 0.908 0.811 0.262 !       0.98 eA-3
C186 0.061 0.251 0.167 !       0.98 eA-3
Q187 0.135 0.335 0.156 !       0.97 eA-3
Q188 0.514 0.578 0.062 !       0.97 eA-3
Q189 0.715 0.883 0.168 !       0.96 eA-3
C190 0.123 0.897 0.484 !       0.96 eA-3
C191 0.541 0.329 0.465 !       0.96 eA-3
Q192 0.278 0.107 0.346 !       0.95 eA-3
Q193 0.189 0.083 0.297 !       0.95 eA-3
C194 0.886 0.175 0.453 !       0.95 eA-3
Q195 0.473 0.703 0.060 !       0.94 eA-3
C196 0.920 0.061 0.328 !       0.94 eA-3
Q197 0.732 0.455 0.431 !       0.93 eA-3
Q198 0.441 0.295 0.256 !       0.93 eA-3
Q199 0.788 0.220 0.407 !       0.93 eA-3

;
_refine_diff_density_max 1.629
_refine_diff_density_min -1.560
_refine_diff_density_rms 0.234
_refine_ls_extinction_method none
_refine_ls_goodness_of_fit_ref 1.226
_refine_ls_hydrogen_treatment constr
_refine_ls_matrix_type full
_refine_ls_number_parameters 354
_refine_ls_number_reflns 7377
_refine_ls_number_restraints 51
_refine_ls_restrained_S_all 1.232
_refine_ls_R_factor_all 0.1015
_refine_ls_R_factor_gt 0.0791
_refine_ls_shift/su_max 0.000
_refine_ls_shift/su_mean 0.000
_refine_ls_structure_factor_coef Fsqd
_refine_ls_weighting_details 'w=1/[\s^2^(Fo^2^)+(0.2000P)^2^] where P=(Fo^2^+2Fc^2^)/3'
_refine_ls_weighting_scheme calc
_refine_ls_wR_factor_gt 0.2428
_refine_ls_wR_factor_ref 0.3037
_reflns_Friedel_coverage 0.000
_reflns_number_gt 5713
_reflns_number_total 7377
_reflns_threshold_expression 'I > 2\s(I)'
_cod_data_source_file c7dt04696k1.cif
_cod_data_source_block 2
_cod_depositor_comments 'Adding full bibliography for 7045167--7045170.cif.'
_cod_original_cell_volume 1893.6(14)
_cod_database_code 7045168
_shelx_space_group_comment
;
The symmetry employed for this shelxl refinement is uniquely defined
by the following loop, which should always be used as a source of
symmetry information in preference to the above space-group names.
They are only intended as comments.
;
_olex2_refinement_description
;
1. Fixed Uiso
 At 1.2 times of:
  All C(H) groups, All N(H,H) groups
 At 1.5 times of:
  All C(H,H,H) groups, All O(H,H) groups
2. Uiso/Uaniso restraints and constraints
Uanis(C25) \\sim Ueq, Uanis(N1) \\sim Ueq, Uanis(C24) \\sim Ueq: with sigma of
0.01 and sigma for terminal atoms of 0.02
Uanis(O5) \\sim Ueq, Uanis(C18) \\sim Ueq, Uanis(C19) \\sim Ueq, Uanis(C5)
\\sim Ueq: with sigma of 0.001 and sigma for terminal atoms of 0.002
3. Rigid body (RIGU) restrains
 N1, C24, C25
 with sigma for 1-2 distances of 0.004 and sigma for 1-3 distances of 0.004
4.a Riding coordinates:
 O11(H11A,H11B)
4.b Secondary CH2 refined with riding coordinates:
 N1(H1A,H1B)
4.c Aromatic/amide H refined with riding coordinates:
 C3(H3), C4(H4), C7(H7), C10(H10), C12(H12), C14(H14), C17(H17), C18(H18),
 C20(H20)
4.d Idealised Me refined as rotating group:
 C24(H24A,H24B,H24C), C25(H25A,H25B,H25C)
;
_platon_squeeze_void_probe_radius 1.20
_shelx_shelxl_version_number 2014/7
_olex2_submission_special_instructions 'No special instructions were received'

loop_
_space_group_symop_operation_xyz
'x, y, z'
'-x, -y, -z'

loop_
_atom_site_label
_atom_site_type_symbol
_atom_site_fract_x
_atom_site_fract_y
_atom_site_fract_z
_atom_site_U_iso_or_equiv
_atom_site_adp_type
_atom_site_occupancy
_atom_site_site_symmetry_order
_atom_site_calc_flag
_atom_site_refinement_flags_posn
_atom_site_refinement_flags_adp
Zn1 Zn 1.54116(5) 0.92546(6) -0.11370(5) 0.0153(3) Uani 1 1 d . .
Zn2 Zn 1.08889(5) 0.53397(5) 0.53935(5) 0.0133(3) Uani 1 1 d . .
O1 O 1.4042(3) 0.8556(4) -0.0813(4) 0.0217(9) Uani 1 1 d . .
O2 O 1.4417(4) 0.6880(4) 0.0581(5) 0.0392(14) Uani 1 1 d . .
O3 O 1.1215(4) 0.6190(4) 0.3740(3) 0.0249(10) Uani 1 1 d . .
O4 O 0.9888(4) 0.5713(4) 0.3151(4) 0.0230(10) Uani 1 1 d . .
O5 O 0.6488(3) 0.8784(3) -0.0123(3) 0.0190(9) Uani 1 1 d . U
O6 O 0.5227(3) 0.9167(4) 0.1127(3) 0.0178(9) Uani 1 1 d . .
O7 O 0.5890(4) 0.9753(4) 0.7275(4) 0.0248(10) Uani 1 1 d . .
O8 O 0.6703(5) 0.7999(5) 0.8057(4) 0.0478(16) Uani 1 1 d . .
O9 O 0.8337(4) 0.6131(4) 0.4775(4) 0.0332(12) Uani 1 1 d . .
O10 O 0.9649(4) 0.6648(4) 0.5366(4) 0.0288(11) Uani 1 1 d . .
O11 O 1.2081(5) 0.5793(5) 0.5855(5) 0.0490(16) Uani 1 1 d . .
H11A H 1.2265 0.6236 0.5167 0.074 Uiso 1 1 d R .
H11B H 1.2296 0.5055 0.6137 0.074 Uiso 1 1 d R .
C1 C 1.3777(5) 0.7710(6) 0.0022(6) 0.0236(14) Uani 1 1 d . .
C2 C 1.2534(5) 0.7710(5) 0.0430(5) 0.0157(12) Uani 1 1 d . .
C3 C 1.1798(5) 0.8561(5) -0.0271(5) 0.0180(12) Uani 1 1 d . .
H3 H 1.2060 0.9068 -0.0988 0.022 Uiso 1 1 calc R .
C4 C 1.0658(5) 0.8614(5) 0.0152(5) 0.0183(12) Uani 1 1 d . .
H4 H 1.0133 0.9130 -0.0315 0.022 Uiso 1 1 calc R .
C5 C 1.0273(4) 0.7945(4) 0.1218(4) 0.0099(10) Uani 1 1 d . U
C6 C 1.1029(5) 0.7088(5) 0.1879(5) 0.0154(12) Uani 1 1 d . .
C7 C 1.2149(5) 0.6993(5) 0.1462(5) 0.0188(13) Uani 1 1 d . .
H7 H 1.2660 0.6416 0.1905 0.023 Uiso 1 1 calc R .
C8 C 1.0666(5) 0.6268(5) 0.3023(5) 0.0193(13) Uani 1 1 d . .
C9 C 0.9082(5) 0.8178(5) 0.1670(5) 0.0148(12) Uani 1 1 d . .
C10 C 0.8226(5) 0.8377(5) 0.1045(5) 0.0162(12) Uani 1 1 d . .
H10 H 0.8385 0.8314 0.0361 0.019 Uiso 1 1 calc R .
C11 C 0.7146(5) 0.8667(5) 0.1441(5) 0.0138(11) Uani 1 1 d . .
C12 C 0.6901(5) 0.8743(5) 0.2440(5) 0.0172(12) Uani 1 1 d . .
H12 H 0.6148 0.8934 0.2699 0.021 Uiso 1 1 calc R .
C13 C 0.7743(5) 0.8541(5) 0.3072(5) 0.0143(12) Uani 1 1 d . .
C14 C 0.8832(5) 0.8287(5) 0.2648(5) 0.0159(12) Uani 1 1 d . .
H14 H 0.9425 0.8185 0.3050 0.019 Uiso 1 1 calc R .
C15 C 0.6207(5) 0.8902(5) 0.0798(5) 0.0151(12) Uani 1 1 d . .
C16 C 0.7487(5) 0.8659(5) 0.4125(5) 0.0154(12) Uani 1 1 d . .
C17 C 0.6747(5) 0.9565(6) 0.4206(5) 0.0197(13) Uani 1 1 d . .
H17 H 0.6442 1.0134 0.3576 0.024 Uiso 1 1 calc R .
C18 C 0.6434(5) 0.9660(5) 0.5213(5) 0.0166(12) Uani 1 1 d . U
H18 H 0.5914 1.0288 0.5262 0.020 Uiso 1 1 calc R .
C19 C 0.6880(5) 0.8842(5) 0.6135(5) 0.0220(13) Uani 1 1 d . U
C20 C 0.7668(6) 0.7947(6) 0.6041(5) 0.0286(16) Uani 1 1 d . .
H20 H 0.8007 0.7406 0.6662 0.034 Uiso 1 1 calc R .
C21 C 0.7962(5) 0.7835(6) 0.5056(5) 0.0230(14) Uani 1 1 d . .
C22 C 0.8700(6) 0.6789(6) 0.5059(5) 0.0242(14) Uani 1 1 d . .
C23 C 0.6475(6) 0.8872(6) 0.7249(5) 0.0218(13) Uani 1 1 d . .
N1 N 1.6625(15) 0.6148(16) 0.0208(16) 0.145(5) Uani 1 1 d . U
H1A H 1.7062 0.6671 -0.0316 0.174 Uiso 1 1 calc R .
H1B H 1.5913 0.6499 0.0259 0.174 Uiso 1 1 calc R .
C24 C 1.706(3) 0.568(3) 0.126(3) 0.216(11) Uani 1 1 d . U
H24A H 1.7321 0.4850 0.1473 0.325 Uiso 1 1 calc GR .
H24B H 1.6470 0.5776 0.1821 0.325 Uiso 1 1 calc GR .
H24C H 1.7691 0.6088 0.1201 0.325 Uiso 1 1 calc GR .
C25 C 1.6654(17) 0.5120(18) -0.004(2) 0.137(6) Uani 1 1 d . U
H25A H 1.6705 0.5366 -0.0834 0.206 Uiso 1 1 calc GR .
H25B H 1.5970 0.4748 0.0312 0.206 Uiso 1 1 calc GR .
H25C H 1.7306 0.4568 0.0226 0.206 Uiso 1 1 calc GR .

loop_
_atom_site_aniso_label
_atom_site_aniso_U_11
_atom_site_aniso_U_22
_atom_site_aniso_U_33
_atom_site_aniso_U_23
_atom_site_aniso_U_13
_atom_site_aniso_U_12
Zn1 0.0091(4) 0.0288(4) 0.0105(4) -0.0123(3) -0.0006(3) 0.0027(3)
Zn2 0.0105(4) 0.0171(4) 0.0136(4) -0.0076(3) -0.0053(3) 0.0028(3)
O1 0.012(2) 0.038(3) 0.013(2) -0.008(2) 0.0005(17) -0.0061(18)
O2 0.012(2) 0.037(3) 0.050(4) -0.004(3) -0.004(2) 0.007(2)
O3 0.024(2) 0.039(3) 0.009(2) -0.008(2) 0.0002(18) -0.0013(19)
O4 0.018(2) 0.026(2) 0.016(2) -0.0030(19) 0.0071(18) -0.0049(18)
O5 0.0194(12) 0.0221(12) 0.0154(12) -0.0094(9) -0.0021(9) 0.0021(9)
O6 0.015(2) 0.021(2) 0.014(2) -0.0062(18) -0.0012(17) 0.0034(16)
O7 0.025(2) 0.040(3) 0.013(2) -0.018(2) 0.0055(18) -0.002(2)
O8 0.066(4) 0.057(3) 0.018(3) -0.023(3) -0.012(3) 0.026(3)
O9 0.036(3) 0.037(3) 0.028(3) -0.022(2) -0.011(2) 0.022(2)
O10 0.027(2) 0.026(2) 0.029(3) -0.010(2) -0.013(2) 0.0171(19)
O11 0.047(3) 0.047(3) 0.052(4) -0.001(3) -0.034(3) -0.023(3)
C1 0.011(3) 0.035(4) 0.030(4) -0.018(3) -0.004(3) 0.000(3)
C2 0.011(3) 0.019(3) 0.019(3) -0.012(2) 0.002(2) 0.002(2)
C3 0.018(3) 0.024(3) 0.011(3) -0.010(3) 0.003(2) 0.003(2)
C4 0.013(3) 0.026(3) 0.015(3) -0.010(3) -0.005(2) 0.008(2)
C5 0.0104(13) 0.0104(13) 0.0093(13) -0.0054(9) -0.0005(9) 0.0004(9)
C6 0.012(3) 0.019(3) 0.015(3) -0.010(2) 0.000(2) 0.004(2)
C7 0.013(3) 0.021(3) 0.015(3) -0.003(2) -0.001(2) 0.003(2)
C8 0.011(3) 0.019(3) 0.024(3) -0.010(3) -0.005(2) 0.012(2)
C9 0.017(3) 0.015(3) 0.013(3) -0.009(2) -0.004(2) 0.007(2)
C10 0.016(3) 0.018(3) 0.014(3) -0.009(2) -0.005(2) 0.007(2)
C11 0.014(3) 0.018(3) 0.008(3) -0.007(2) 0.000(2) 0.004(2)
C12 0.015(3) 0.024(3) 0.020(3) -0.018(3) -0.005(2) 0.007(2)
C13 0.016(3) 0.014(3) 0.009(3) -0.003(2) -0.003(2) 0.007(2)
C14 0.016(3) 0.020(3) 0.012(3) -0.010(2) -0.002(2) 0.009(2)
C15 0.014(3) 0.025(3) 0.010(3) -0.014(2) -0.001(2) 0.004(2)
C16 0.015(3) 0.020(3) 0.007(3) -0.003(2) -0.003(2) 0.002(2)
C17 0.018(3) 0.031(3) 0.011(3) -0.012(3) -0.006(2) 0.008(2)
C18 0.0167(14) 0.0171(14) 0.0158(15) -0.0083(10) -0.0002(9) 0.0006(9)
C19 0.0233(16) 0.0226(16) 0.0207(16) -0.0107(10) -0.0017(9) -0.0005(9)
C20 0.041(4) 0.030(3) 0.009(3) -0.008(3) -0.005(3) 0.014(3)
C21 0.027(3) 0.031(3) 0.007(3) -0.008(3) -0.007(2) 0.012(3)
C22 0.037(4) 0.021(3) 0.007(3) -0.003(2) -0.002(3) 0.008(3)
C23 0.031(3) 0.027(3) 0.005(3) -0.006(3) 0.003(3) -0.005(3)
N1 0.135(9) 0.148(8) 0.169(9) -0.081(7) -0.033(7) 0.001(7)
C24 0.26(2) 0.224(17) 0.198(13) -0.104(11) -0.088(12) 0.012(14)
C25 0.125(12) 0.139(10) 0.167(13) -0.083(10) -0.039(11) 0.010(9)

loop_
_atom_type_symbol
_atom_type_description
_atom_type_scat_dispersion_real
_atom_type_scat_dispersion_imag
_atom_type_scat_source
C C 0.0033 0.0016 'International Tables Vol C Tables 4.2.6.8 and 6.1.1.4'
H H 0.0000 0.0000 'International Tables Vol C Tables 4.2.6.8 and 6.1.1.4'
N N 0.0061 0.0033 'International Tables Vol C Tables 4.2.6.8 and 6.1.1.4'
O O 0.0106 0.0060 'International Tables Vol C Tables 4.2.6.8 and 6.1.1.4'
Zn Zn 0.2839 1.4301 'International Tables Vol C Tables 4.2.6.8 and 6.1.1.4'

loop_
_geom_angle_atom_site_label_1
_geom_angle_atom_site_label_2
_geom_angle_atom_site_label_3
_geom_angle
_geom_angle_site_symmetry_1
_geom_angle_site_symmetry_3
O1 Zn1 O6 99.92(18) . 2_775
O1 Zn1 O7 107.08(19) . 1_654
O1 Zn1 C23 104.6(2) . 1_654
O5 Zn1 O1 123.52(18) 1_655 .
O5 Zn1 O6 100.06(17) 1_655 2_775
O5 Zn1 O7 121.22(18) 1_655 1_654
O5 Zn1 C23 104.6(2) 1_655 1_654
O6 Zn1 C23 126.35(19) 2_775 1_654
O7 Zn1 O6 98.49(18) 1_654 2_775
O7 Zn1 C23 28.66(19) 1_654 1_654
Zn2 Zn2 H11A 153.6 2_766 .
Zn2 Zn2 H11B 155.3 2_766 .
O3 Zn2 Zn2 77.83(14) . 2_766
O3 Zn2 H11A 75.8 . .
O3 Zn2 H11B 111.3 . .
O4 Zn2 Zn2 80.03(14) 2_766 2_766
O4 Zn2 O3 157.9(2) 2_766 .
O4 Zn2 O10 89.29(19) 2_766 .
O4 Zn2 H11A 126.3 2_766 .
O4 Zn2 H11B 88.8 2_766 .
O9 Zn2 Zn2 78.12(16) 2_766 2_766
O9 Zn2 O3 87.8(2) 2_766 .
O9 Zn2 O4 86.8(2) 2_766 2_766
O9 Zn2 O10 158.3(2) 2_766 .
O9 Zn2 H11A 101.7 2_766 .
O9 Zn2 H11B 79.4 2_766 .
O10 Zn2 Zn2 80.19(15) . 2_766
O10 Zn2 O3 87.8(2) . .
O10 Zn2 H11A 97.8 . .
O10 Zn2 H11B 121.9 . .
O11 Zn2 Zn2 177.9(2) . 2_766
O11 Zn2 O3 100.3(2) . .
O11 Zn2 O4 101.9(2) . 2_766
O11 Zn2 O9 101.0(3) . 2_766
O11 Zn2 O10 100.6(2) . .
O11 Zn2 H11A 24.5 . .
O11 Zn2 H11B 24.8 . .
H11A Zn2 H11B 43.1 . .
C1 O1 Zn1 125.3(4) . .
C8 O3 Zn2 128.5(4) . .
C8 O4 Zn2 126.2(4) . 2_766
C15 O5 Zn1 120.1(4) . 1_455
C15 O6 Zn1 125.3(4) . 2_775
C23 O7 Zn1 100.9(4) . 1_456
C22 O9 Zn2 129.5(4) . 2_766
C22 O10 Zn2 125.8(4) . .
Zn2 O11 H11A 87.6 . .
Zn2 O11 H11B 84.3 . .
H11A O11 H11B 122.8 . .
O1 C1 O2 127.3(6) . .
O1 C1 C2 115.6(5) . .
O2 C1 C2 117.0(6) . .
C3 C2 C1 117.0(5) . .
C7 C2 C1 121.6(5) . .
C7 C2 C3 121.2(5) . .
C2 C3 H3 121.8 . .
C4 C3 C2 116.5(5) . .
C4 C3 H3 121.8 . .
C3 C4 H4 118.7 . .
C5 C4 C3 122.6(5) . .
C5 C4 H4 118.7 . .
C4 C5 C6 118.9(5) . .
C4 C5 C9 119.9(5) . .
C6 C5 C9 121.2(5) . .
C5 C6 C8 122.4(5) . .
C7 C6 C5 119.1(5) . .
C7 C6 C8 118.5(5) . .
C2 C7 C6 121.5(5) . .
C2 C7 H7 119.2 . .
C6 C7 H7 119.2 . .
O3 C8 C6 116.2(6) . .
O4 C8 O3 126.8(6) . .
O4 C8 C6 116.9(6) . .
C10 C9 C5 119.4(5) . .
C14 C9 C5 120.9(5) . .
C14 C9 C10 119.5(5) . .
C9 C10 H10 120.7 . .
C11 C10 C9 118.6(5) . .
C11 C10 H10 120.7 . .
C10 C11 C12 121.3(5) . .
C10 C11 C15 120.6(5) . .
C12 C11 C15 118.1(5) . .
C11 C12 H12 119.7 . .
C11 C12 C13 120.7(5) . .
C13 C12 H12 119.7 . .
C12 C13 C14 117.4(5) . .
C12 C13 C16 120.7(5) . .
C14 C13 C16 121.8(5) . .
C9 C14 C13 122.4(5) . .
C9 C14 H14 118.8 . .
C13 C14 H14 118.8 . .
O5 C15 C11 115.1(5) . .
O6 C15 O5 122.5(5) . .
O6 C15 C11 122.4(5) . .
C17 C16 C13 119.3(5) . .
C17 C16 C21 119.5(5) . .
C21 C16 C13 121.2(5) . .
C16 C17 H17 119.7 . .
C16 C17 C18 120.5(5) . .
C18 C17 H17 119.7 . .
C17 C18 H18 119.8 . .
C19 C18 C17 120.3(5) . .
C19 C18 H18 119.8 . .
C18 C19 C20 119.0(6) . .
C18 C19 C23 120.9(5) . .
C20 C19 C23 119.9(6) . .
C19 C20 H20 119.6 . .
C21 C20 C19 120.8(6) . .
C21 C20 H20 119.6 . .
C16 C21 C22 123.0(5) . .
C20 C21 C16 119.7(6) . .
C20 C21 C22 117.1(5) . .
O9 C22 O10 126.3(6) . .
O9 C22 C21 117.6(6) . .
O10 C22 C21 116.0(6) . .
O7 C23 Zn1 50.4(3) . 1_456
O7 C23 C19 117.4(5) . .
O8 C23 Zn1 74.4(4) . 1_456
O8 C23 O7 124.7(6) . .
O8 C23 C19 117.8(6) . .
C19 C23 Zn1 165.9(5) . 1_456
H1A N1 H1B 108.9 . .
C24 N1 H1A 110.8 . .
C24 N1 H1B 110.9 . .
C24 N1 C25 104.5(19) . .
C25 N1 H1A 110.9 . .
C25 N1 H1B 110.9 . .
N1 C24 H24A 109.5 . .
N1 C24 H24B 109.5 . .
N1 C24 H24C 109.5 . .
H24A C24 H24B 109.5 . .
H24A C24 H24C 109.5 . .
H24B C24 H24C 109.5 . .
N1 C25 H25A 109.5 . .
N1 C25 H25B 109.5 . .
N1 C25 H25C 109.5 . .
H25A C25 H25B 109.5 . .
H25A C25 H25C 109.5 . .
H25B C25 H25C 109.5 . .

loop_
_geom_bond_atom_site_label_1
_geom_bond_atom_site_label_2
_geom_bond_distance
_geom_bond_site_symmetry_2
Zn1 O1 1.934(4) .
Zn1 O5 1.927(4) 1_655
Zn1 O6 2.038(4) 2_775
Zn1 O7 1.982(4) 1_654
Zn1 C23 2.524(6) 1_654
Zn2 Zn2 3.0032(15) 2_766
Zn2 O3 2.042(4) .
Zn2 O4 2.037(4) 2_766
Zn2 O9 2.035(5) 2_766
Zn2 O10 2.041(4) .
Zn2 O11 1.958(5) .
Zn2 H11A 2.1126 .
Zn2 H11B 2.0626 .
O1 C1 1.234(8) .
O2 C1 1.252(8) .
O3 C8 1.249(8) .
O4 Zn2 2.037(4) 2_766
O4 C8 1.234(8) .
O5 Zn1 1.927(4) 1_455
O5 C15 1.302(7) .
O6 Zn1 2.038(4) 2_775
O6 C15 1.239(7) .
O7 Zn1 1.982(4) 1_456
O7 C23 1.233(8) .
O8 C23 1.227(8) .
O9 Zn2 2.035(5) 2_766
O9 C22 1.240(9) .
O10 C22 1.266(8) .
O11 H11A 0.8775 .
O11 H11B 0.8686 .
C1 C2 1.518(8) .
C2 C3 1.417(8) .
C2 C7 1.363(8) .
C3 H3 0.9500 .
C3 C4 1.408(8) .
C4 H4 0.9500 .
C4 C5 1.379(8) .
C5 C6 1.410(7) .
C5 C9 1.501(7) .
C6 C7 1.387(8) .
C6 C8 1.502(9) .
C7 H7 0.9500 .
C9 C10 1.396(8) .
C9 C14 1.371(8) .
C10 H10 0.9500 .
C10 C11 1.379(8) .
C11 C12 1.379(8) .
C11 C15 1.488(8) .
C12 H12 0.9500 .
C12 C13 1.388(8) .
C13 C14 1.389(8) .
C13 C16 1.475(8) .
C14 H14 0.9500 .
C16 C17 1.368(8) .
C16 C21 1.411(8) .
C17 H17 0.9500 .
C17 C18 1.404(8) .
C18 H18 0.9500 .
C18 C19 1.386(9) .
C19 C20 1.392(9) .
C19 C23 1.520(9) .
C20 H20 0.9500 .
C20 C21 1.384(9) .
C21 C22 1.474(9) .
C23 Zn1 2.524(6) 1_456
N1 H1A 0.9100 .
N1 H1B 0.9100 .
N1 C24 1.47(3) .
N1 C25 1.49(2) .
C24 H24A 0.9800 .
C24 H24B 0.9800 .
C24 H24C 0.9800 .
C25 H25A 0.9800 .
C25 H25B 0.9800 .
C25 H25C 0.9800 .

loop_
_geom_torsion_atom_site_label_1
_geom_torsion_atom_site_label_2
_geom_torsion_atom_site_label_3
_geom_torsion_atom_site_label_4
_geom_torsion
_geom_torsion_site_symmetry_1
_geom_torsion_site_symmetry_4
Zn1 O1 C1 O2 -31.3(10) . .
Zn1 O1 C1 C2 146.3(4) . .
Zn1 O5 C15 O6 9.6(8) 1_455 .
Zn1 O5 C15 C11 -171.7(4) 1_455 .
Zn1 O6 C15 O5 -106.1(6) 2_775 .
Zn1 O6 C15 C11 75.3(7) 2_775 .
Zn1 O7 C23 O8 -4.4(8) 1_456 .
Zn1 O7 C23 C19 171.6(5) 1_456 .
Zn2 O3 C8 O4 -10.8(9) . .
Zn2 O3 C8 C6 172.0(4) . .
Zn2 O4 C8 O3 9.1(9) 2_766 .
Zn2 O4 C8 C6 -173.7(3) 2_766 .
Zn2 O9 C22 O10 -3.7(10) 2_766 .
Zn2 O9 C22 C21 177.0(4) 2_766 .
Zn2 O10 C22 O9 3.8(10) . .
Zn2 O10 C22 C21 -176.9(4) . .
O1 C1 C2 C3 10.3(8) . .
O1 C1 C2 C7 -164.0(6) . .
O2 C1 C2 C3 -171.9(6) . .
O2 C1 C2 C7 13.8(9) . .
C1 C2 C3 C4 -174.9(5) . .
C1 C2 C7 C6 172.2(6) . .
C2 C3 C4 C5 5.1(9) . .
C3 C2 C7 C6 -1.9(9) . .
C3 C4 C5 C6 -7.0(9) . .
C3 C4 C5 C9 170.1(5) . .
C4 C5 C6 C7 4.3(8) . .
C4 C5 C6 C8 -175.7(5) . .
C4 C5 C9 C10 44.3(8) . .
C4 C5 C9 C14 -130.5(6) . .
C5 C6 C7 C2 0.0(9) . .
C5 C6 C8 O3 -129.0(6) . .
C5 C6 C8 O4 53.5(8) . .
C5 C9 C10 C11 -175.6(5) . .
C5 C9 C14 C13 177.7(5) . .
C6 C5 C9 C10 -138.7(6) . .
C6 C5 C9 C14 46.5(8) . .
C7 C2 C3 C4 -0.6(9) . .
C7 C6 C8 O3 51.0(8) . .
C7 C6 C8 O4 -126.5(6) . .
C8 C6 C7 C2 -179.9(6) . .
C9 C5 C6 C7 -172.7(5) . .
C9 C5 C6 C8 7.2(8) . .
C9 C10 C11 C12 -1.1(9) . .
C9 C10 C11 C15 179.3(5) . .
C10 C9 C14 C13 2.9(9) . .
C10 C11 C12 C13 0.8(9) . .
C10 C11 C15 O5 1.5(8) . .
C10 C11 C15 O6 -179.9(6) . .
C11 C12 C13 C14 1.3(9) . .
C11 C12 C13 C16 178.0(5) . .
C12 C11 C15 O5 -178.1(5) . .
C12 C11 C15 O6 0.5(9) . .
C12 C13 C14 C9 -3.2(9) . .
C12 C13 C16 C17 -41.4(9) . .
C12 C13 C16 C21 136.5(6) . .
C13 C16 C17 C18 176.1(6) . .
C13 C16 C21 C20 -177.4(6) . .
C13 C16 C21 C22 -2.5(10) . .
C14 C9 C10 C11 -0.7(9) . .
C14 C13 C16 C17 135.2(6) . .
C14 C13 C16 C21 -46.9(9) . .
C15 C11 C12 C13 -179.5(6) . .
C16 C13 C14 C9 -179.9(5) . .
C16 C17 C18 C19 0.6(10) . .
C16 C21 C22 O9 -55.6(9) . .
C16 C21 C22 O10 125.0(7) . .
C17 C16 C21 C20 0.5(10) . .
C17 C16 C21 C22 175.4(6) . .
C17 C18 C19 C20 2.0(10) . .
C17 C18 C19 C23 -174.6(6) . .
C18 C19 C20 C21 -3.4(11) . .
C18 C19 C23 Zn1 15(2) . 1_456
C18 C19 C23 O7 -12.5(9) . .
C18 C19 C23 O8 163.8(7) . .
C19 C20 C21 C16 2.1(11) . .
C19 C20 C21 C22 -173.0(7) . .
C20 C19 C23 Zn1 -161.4(16) . 1_456
C20 C19 C23 O7 171.0(6) . .
C20 C19 C23 O8 -12.7(10) . .
C20 C21 C22 O9 119.4(7) . .
C20 C21 C22 O10 -60.0(9) . .
C21 C16 C17 C18 -1.8(9) . .
C23 C19 C20 C21 173.3(7) . .

loop_
_platon_squeeze_void_nr
_platon_squeeze_void_average_x
_platon_squeeze_void_average_y
_platon_squeeze_void_average_z
_platon_squeeze_void_volume
_platon_squeeze_void_count_electrons
_platon_squeeze_void_content
1 0.027 0.031 0.442 840 233 ' '
